data_7108733
loop_
_publ_author_name
'Cameron M. Moore'
'Nathaniel K. Szymczak'

_publ_section_title
;
 6,6'-Dihydroxy terpyridine: a proton-responsive bifunctional ligand and
 its application in catalytic transfer hydrogenation of ketones
;
_journal_name_full Chem.Commun.
_journal_page_first 400
_journal_paper_doi 10.1039/c2cc36927c
_journal_volume 49
_journal_year 2013
_chemical_formula_moiety 'C51 H41 Cl N3 O2 P2 Ru, F6 P, C4 H10 O'
_chemical_formula_sum 'C55 H51 Cl F6 N3 O3 P3 Ru'
_chemical_formula_weight 1145.42
_chemical_name_systematic
;
?
;
_space_group_IT_number 2
_symmetry_cell_setting triclinic
_symmetry_space_group_name_Hall '-P 1'
_symmetry_space_group_name_H-M 'P -1'
_atom_sites_solution_hydrogens geom
_atom_sites_solution_primary direct
_atom_sites_solution_secondary difmap
_audit_creation_method SHELXL-97
_cell_angle_alpha 107.241(7)
_cell_angle_beta 95.644(7)
_cell_angle_gamma 94.671(7)
_cell_formula_units_Z 2
_cell_length_a 9.8116(2)
_cell_length_b 13.4845(3)
_cell_length_c 20.0259(14)
_cell_measurement_reflns_used 48371
_cell_measurement_temperature 85
_cell_measurement_theta_max 68.30
_cell_measurement_theta_min 2.30
_cell_volume 2501.1(2)
_computing_structure_refinement 'SHELXL-97 (Sheldrick, 2008)'
_computing_structure_solution 'SHELXS-97 (Sheldrick, 2008)'
_diffrn_ambient_temperature 85
_diffrn_detector_area_resol_mean 14.629
_diffrn_measured_fraction_theta_full 0.982
_diffrn_measured_fraction_theta_max 0.982
_diffrn_measurement_device_type 'Rigaku Saturn70 CCD'
_diffrn_measurement_method \w
_diffrn_radiation_monochromator graphite
_diffrn_radiation_source 'fine-focus sealed tube'
_diffrn_radiation_type 'Cu K\a'
_diffrn_radiation_wavelength 1.54187
_diffrn_reflns_av_R_equivalents 0.1001
_diffrn_reflns_av_sigmaI/netI 0.0600
_diffrn_reflns_limit_h_max 11
_diffrn_reflns_limit_h_min -11
_diffrn_reflns_limit_k_max 14
_diffrn_reflns_limit_k_min -16
_diffrn_reflns_limit_l_max 24
_diffrn_reflns_limit_l_min -24
_diffrn_reflns_number 69525
_diffrn_reflns_theta_full 68.25
_diffrn_reflns_theta_max 68.25
_diffrn_reflns_theta_min 2.33
_exptl_absorpt_coefficient_mu 4.540
_exptl_absorpt_correction_T_max 0.9147
_exptl_absorpt_correction_T_min 0.5898
_exptl_absorpt_correction_type multi-scan
_exptl_absorpt_process_details 'Jacobson, R. (1998) Private communication'
_exptl_crystal_colour orange
_exptl_crystal_density_diffrn 1.521
_exptl_crystal_density_method 'not measured'
_exptl_crystal_description needle
_exptl_crystal_F_000 1172
_exptl_crystal_size_max 0.13
_exptl_crystal_size_mid 0.02
_exptl_crystal_size_min 0.02
_refine_diff_density_max 1.212
_refine_diff_density_min -1.081
_refine_diff_density_rms 0.100
_refine_ls_extinction_method none
_refine_ls_goodness_of_fit_ref 1.152
_refine_ls_hydrogen_treatment constr
_refine_ls_matrix_type full
_refine_ls_number_parameters 861
_refine_ls_number_reflns 9002
_refine_ls_number_restraints 206
_refine_ls_restrained_S_all 1.140
_refine_ls_R_factor_all 0.0546
_refine_ls_R_factor_gt 0.0521
_refine_ls_shift/su_max 0.019
_refine_ls_shift/su_mean 0.001
_refine_ls_structure_factor_coef Fsqd
_refine_ls_weighting_details 'calc w=1/[\s^2^(Fo^2^)+(0.0642P)^2^+4.2882P] where P=(Fo^2^+2Fc^2^)/3'
_refine_ls_weighting_scheme calc
_refine_ls_wR_factor_gt 0.1406
_refine_ls_wR_factor_ref 0.1434
_reflns_number_gt 8327
_reflns_number_total 9002
_reflns_threshold_expression >2sigma(I)
_cod_data_source_file c2cc36927c.txt
_cod_data_source_block p-1
_cod_original_cell_volume 2501.09(19)
_cod_database_code 7108733

loop_
_symmetry_equiv_pos_as_xyz
'x, y, z'
'-x, -y, -z'

loop_
_atom_site_label
_atom_site_type_symbol
_atom_site_fract_x
_atom_site_fract_y
_atom_site_fract_z
_atom_site_U_iso_or_equiv
_atom_site_adp_type
_atom_site_occupancy
_atom_site_symmetry_multiplicity
_atom_site_calc_flag
_atom_site_refinement_flags
_atom_site_disorder_assembly
_atom_site_disorder_group
Ru1 Ru 0.32158(2) 0.09436(2) 0.250650(13) 0.02269(11) Uani 1 1 d . A .
Cl1 Cl 0.53352(9) 0.10852(7) 0.19333(5) 0.0297(2) Uani 1 1 d . . .
P1 P 0.24303(9) -0.08229(7) 0.17301(5) 0.0232(2) Uani 1 1 d . . .
P2 P 0.39238(10) 0.26984(8) 0.32809(5) 0.0317(2) Uani 1 1 d . . .
O1 O 0.3126(3) 0.1778(2) 0.10714(15) 0.0370(6) Uani 1 1 d . . .
H1 H 0.3622 0.1466 0.1273 0.055 Uiso 1 1 calc R . .
O2 O 0.6115(3) -0.0024(2) 0.29649(15) 0.0360(6) Uani 1 1 d . . .
H2 H 0.5829 0.0260 0.2678 0.054 Uiso 1 1 calc R . .
N1 N 0.1575(3) 0.0891(2) 0.29969(16) 0.0276(7) Uani 1 1 d . . .
N2 N 0.1778(3) 0.1548(2) 0.19067(16) 0.0282(7) Uani 1 1 d . . .
N3 N 0.3957(3) 0.0270(2) 0.32804(15) 0.0238(6) Uani 1 1 d . . .
C1 C 0.1922(4) 0.1835(3) 0.1330(2) 0.0338(9) Uani 1 1 d . A .
C2 C 0.0878(5) 0.2219(4) 0.0995(3) 0.0468(11) Uani 1 1 d . . .
H2A H 0.1024 0.2436 0.0606 0.056 Uiso 1 1 calc R A .
C3 C -0.0364(5) 0.2273(4) 0.1246(3) 0.0507(12) Uani 1 1 d . A .
H3A H -0.1079 0.2521 0.1024 0.061 Uiso 1 1 calc R . .
C4 C -0.0560(4) 0.1954(3) 0.1835(3) 0.0435(11) Uani 1 1 d . . .
H4A H -0.1407 0.1980 0.2008 0.052 Uiso 1 1 calc R A .
C5 C 0.0524(4) 0.1601(3) 0.2157(2) 0.0327(9) Uani 1 1 d . A .
C6 C 0.0415(4) 0.1236(3) 0.2773(2) 0.0331(9) Uani 1 1 d . A .
C7 C -0.0747(4) 0.1189(4) 0.3108(2) 0.0395(11) Uani 1 1 d . . .
H7A H -0.1554 0.1416 0.2953 0.047 Uiso 1 1 calc R A .
C8 C -0.0695(4) 0.0805(4) 0.3673(2) 0.0476(12) Uani 1 1 d . A .
H8A H -0.1473 0.0764 0.3899 0.057 Uiso 1 1 calc R . .
C9 C 0.0515(4) 0.0478(4) 0.3906(2) 0.0410(11) Uani 1 1 d . . .
H9A H 0.0563 0.0239 0.4297 0.049 Uiso 1 1 calc R A .
C10 C 0.1647(4) 0.0511(3) 0.3555(2) 0.0320(9) Uani 1 1 d . A .
C11 C 0.2976(4) 0.0129(3) 0.37028(18) 0.0301(8) Uani 1 1 d . A .
C12 C 0.3186(4) -0.0377(3) 0.4194(2) 0.0362(9) Uani 1 1 d . . .
H12A H 0.2511 -0.0440 0.4479 0.043 Uiso 1 1 calc R A .
C13 C 0.4423(5) -0.0798(3) 0.4265(2) 0.0384(10) Uani 1 1 d . A .
H13A H 0.4576 -0.1161 0.4589 0.046 Uiso 1 1 calc R . .
C14 C 0.5405(4) -0.0669(3) 0.3851(2) 0.0380(10) Uani 1 1 d . . .
H14A H 0.6244 -0.0934 0.3894 0.046 Uiso 1 1 calc R A .
C15 C 0.5132(4) -0.0133(3) 0.33629(19) 0.0273(8) Uani 1 1 d . A .
C16A C 0.4875(14) 0.3610(12) 0.2823(9) 0.030(3) Uani 0.52 1 d PU A 1
C17A C 0.6236(8) 0.3983(7) 0.3024(6) 0.045(2) Uani 0.52 1 d PU A 1
H17A H 0.6703 0.3853 0.3411 0.054 Uiso 0.52 1 calc PR A 1
C18A C 0.6929(11) 0.4546(10) 0.2666(7) 0.052(3) Uani 0.52 1 d PU A 1
H18A H 0.7845 0.4816 0.2827 0.063 Uiso 0.52 1 calc PR A 1
C19A C 0.6275(11) 0.4721(8) 0.2062(6) 0.044(2) Uani 0.52 1 d PU A 1
H19A H 0.6756 0.5095 0.1819 0.053 Uiso 0.52 1 calc PR A 1
C20A C 0.4922(10) 0.4332(6) 0.1836(5) 0.0369(17) Uani 0.52 1 d PU A 1
H20A H 0.4469 0.4453 0.1442 0.044 Uiso 0.52 1 calc PR A 1
C21A C 0.4230(10) 0.3761(6) 0.2192(5) 0.0290(16) Uani 0.52 1 d PU A 1
H21A H 0.3326 0.3467 0.2019 0.035 Uiso 0.52 1 calc PR A 1
C16B C 0.5065(17) 0.3568(14) 0.3085(8) 0.032(3) Uani 0.48 1 d P A 2
C17B C 0.6007(9) 0.4319(7) 0.3587(5) 0.037(2) Uani 0.48 1 d P A 2
H17B H 0.6077 0.4325 0.4054 0.044 Uiso 0.48 1 calc PR A 2
C18B C 0.6835(10) 0.5052(8) 0.3409(6) 0.049(2) Uani 0.48 1 d P A 2
H18B H 0.7455 0.5540 0.3755 0.059 Uiso 0.48 1 calc PR A 2
C19B C 0.6746(11) 0.5064(9) 0.2716(7) 0.042(3) Uani 0.48 1 d P A 2
H19B H 0.7338 0.5534 0.2590 0.050 Uiso 0.48 1 calc PR A 2
C20B C 0.5782(15) 0.4382(9) 0.2222(6) 0.049(3) Uani 0.48 1 d P A 2
H20B H 0.5686 0.4396 0.1759 0.059 Uiso 0.48 1 calc PR A 2
C21B C 0.4927(14) 0.3651(7) 0.2422(7) 0.035(2) Uani 0.48 1 d P A 2
H21B H 0.4243 0.3210 0.2087 0.042 Uiso 0.48 1 calc PR A 2
C22B C 0.4877(11) 0.2776(9) 0.4189(5) 0.029(2) Uani 0.59 1 d PU A 1
C23B C 0.4544(9) 0.3373(7) 0.4839(4) 0.046(2) Uani 0.59 1 d PU A 1
H23A H 0.3716 0.3664 0.4866 0.055 Uiso 0.59 1 calc PR A 1
C24B C 0.5462(10) 0.3525(8) 0.5443(4) 0.055(2) Uani 0.59 1 d PU A 1
H24A H 0.5229 0.3906 0.5876 0.066 Uiso 0.59 1 calc PR A 1
C25B C 0.6731(10) 0.3119(8) 0.5415(5) 0.043(2) Uani 0.59 1 d PU A 1
H25A H 0.7327 0.3236 0.5829 0.052 Uiso 0.59 1 calc PR A 1
C26B C 0.711(3) 0.254(3) 0.4773(9) 0.034(4) Uani 0.59 1 d PU A 1
H26A H 0.7950 0.2265 0.4747 0.041 Uiso 0.59 1 calc PR A 1
C27B C 0.615(3) 0.239(2) 0.4157(11) 0.029(2) Uani 0.59 1 d PU A 1
H27A H 0.6378 0.2021 0.3720 0.035 Uiso 0.59 1 calc PR A 1
C22C C 0.5158(15) 0.2955(12) 0.4013(7) 0.022(3) Uani 0.41 1 d PU A 2
C23C C 0.5120(10) 0.3812(8) 0.4628(5) 0.030(2) Uani 0.41 1 d PU A 2
H23B H 0.4453 0.4266 0.4634 0.036 Uiso 0.41 1 calc PR A 2
C24C C 0.6078(11) 0.3971(9) 0.5219(6) 0.036(2) Uani 0.41 1 d PU A 2
H24B H 0.6024 0.4513 0.5626 0.044 Uiso 0.41 1 calc PR A 2
C25C C 0.7090(13) 0.3343(10) 0.5205(6) 0.028(2) Uani 0.41 1 d PU A 2
H25B H 0.7784 0.3477 0.5583 0.034 Uiso 0.41 1 calc PR A 2
C26C C 0.705(4) 0.248(4) 0.4601(13) 0.032(5) Uani 0.41 1 d PU A 2
H26B H 0.7721 0.2035 0.4607 0.038 Uiso 0.41 1 calc PR A 2
C27C C 0.616(5) 0.225(3) 0.4024(17) 0.029(2) Uani 0.41 1 d PU A 2
H27B H 0.6178 0.1657 0.3644 0.035 Uiso 0.41 1 calc PR A 2
C28 C 0.2445(4) 0.3396(3) 0.35492(19) 0.0281(8) Uani 1 1 d . A .
C29 C 0.1735(5) 0.3170(3) 0.4067(2) 0.0435(11) Uani 1 1 d . . .
H29A H 0.2036 0.2690 0.4283 0.052 Uiso 1 1 calc R A .
C30 C 0.0578(6) 0.3661(4) 0.4261(3) 0.0659(19) Uani 1 1 d . A .
H30A H 0.0115 0.3513 0.4610 0.079 Uiso 1 1 calc R . .
C31 C 0.0119(5) 0.4357(4) 0.3943(4) 0.0683(19) Uani 1 1 d . . .
H31A H -0.0647 0.4691 0.4081 0.082 Uiso 1 1 calc R A .
C32 C 0.0784(5) 0.4566(4) 0.3423(3) 0.0571(15) Uani 1 1 d . A .
H32A H 0.0451 0.5025 0.3197 0.069 Uiso 1 1 calc R . .
C33 C 0.1945(4) 0.4099(3) 0.3231(2) 0.0367(9) Uani 1 1 d . . .
H33A H 0.2399 0.4259 0.2883 0.044 Uiso 1 1 calc R A .
C34 C 0.2908(4) -0.1838(3) 0.21184(19) 0.0282(8) Uani 1 1 d . . .
C35 C 0.2086(5) -0.2349(3) 0.2466(2) 0.0409(10) Uani 1 1 d . . .
H35A H 0.1181 -0.2203 0.2502 0.049 Uiso 1 1 calc R . .
C36 C 0.2597(5) -0.3077(4) 0.2763(3) 0.0479(11) Uani 1 1 d . . .
H36A H 0.2030 -0.3412 0.2996 0.057 Uiso 1 1 calc R . .
C37 C 0.3926(5) -0.3305(3) 0.2716(2) 0.0427(10) Uani 1 1 d . . .
H37A H 0.4261 -0.3791 0.2917 0.051 Uiso 1 1 calc R . .
C38 C 0.4766(5) -0.2810(3) 0.2370(2) 0.0391(10) Uani 1 1 d . . .
H38A H 0.5668 -0.2966 0.2334 0.047 Uiso 1 1 calc R . .
C39 C 0.4267(4) -0.2081(3) 0.2075(2) 0.0321(9) Uani 1 1 d . . .
H39A H 0.4841 -0.1748 0.1844 0.039 Uiso 1 1 calc R . .
C40 C 0.0551(4) -0.0967(3) 0.14991(18) 0.0252(8) Uani 1 1 d . . .
C41 C -0.0368(4) -0.1075(3) 0.1966(2) 0.0293(8) Uani 1 1 d . . .
H41A H -0.0037 -0.1151 0.2398 0.035 Uiso 1 1 calc R . .
C42 C -0.1791(4) -0.1071(3) 0.1794(2) 0.0361(9) Uani 1 1 d . . .
H42A H -0.2398 -0.1168 0.2104 0.043 Uiso 1 1 calc R . .
C43 C -0.2291(4) -0.0923(3) 0.1168(2) 0.0360(10) Uani 1 1 d . . .
H43A H -0.3231 -0.0916 0.1056 0.043 Uiso 1 1 calc R . .
C44 C -0.1377(4) -0.0786(4) 0.0705(2) 0.0411(10) Uani 1 1 d . . .
H44A H -0.1706 -0.0672 0.0285 0.049 Uiso 1 1 calc R . .
C45 C 0.0025(4) -0.0818(3) 0.0867(2) 0.0327(9) Uani 1 1 d . . .
H45A H 0.0623 -0.0740 0.0550 0.039 Uiso 1 1 calc R . .
C46 C 0.2966(4) -0.1383(3) 0.08486(19) 0.0261(8) Uani 1 1 d . . .
C47 C 0.2808(4) -0.2459(3) 0.0543(2) 0.0320(8) Uani 1 1 d . . .
H47A H 0.2440 -0.2887 0.0784 0.038 Uiso 1 1 calc R . .
C48 C 0.3194(4) -0.2906(3) -0.0123(2) 0.0343(9) Uani 1 1 d . . .
H48A H 0.3090 -0.3629 -0.0321 0.041 Uiso 1 1 calc R . .
C49 C 0.3732(4) -0.2274(3) -0.0487(2) 0.0347(9) Uani 1 1 d . . .
H49A H 0.4016 -0.2570 -0.0925 0.042 Uiso 1 1 calc R . .
C50 C 0.3845(4) -0.1201(3) -0.0199(2) 0.0355(9) Uani 1 1 d . . .
H50A H 0.4168 -0.0773 -0.0453 0.043 Uiso 1 1 calc R . .
C51 C 0.3475(4) -0.0754(3) 0.0472(2) 0.0327(9) Uani 1 1 d . . .
H51A H 0.3571 -0.0031 0.0667 0.039 Uiso 1 1 calc R . .
P3A P 1.1132(8) 1.2393(4) 0.6124(3) 0.0405(12) Uani 0.60 1 d P B 1
F6A F 1.0657(13) 1.3357(9) 0.6678(6) 0.087(4) Uani 0.60 1 d P B 1
F5A F 1.1564(10) 1.1406(7) 0.5569(4) 0.092(3) Uani 0.60 1 d P B 1
F4A F 1.2708(5) 1.2850(5) 0.6364(3) 0.0600(14) Uani 0.60 1 d P B 1
F3A F 1.1260(7) 1.1764(4) 0.6681(3) 0.0657(14) Uani 0.60 1 d P B 1
F2A F 0.9561(7) 1.1916(6) 0.5865(6) 0.100(3) Uani 0.60 1 d P B 1
F1A F 1.1064(9) 1.2999(7) 0.5558(4) 0.109(3) Uani 0.60 1 d P B 1
P3C P 1.0976(10) 1.2080(6) 0.6008(4) 0.0281(13) Uani 0.40 1 d P C 2
F6C F 1.0507(17) 1.3209(10) 0.6325(6) 0.052(3) Uani 0.40 1 d P C 2
F5C F 1.1449(8) 1.0941(6) 0.5686(5) 0.0337(18) Uani 0.40 1 d P C 2
F4C F 1.2247(9) 1.2409(7) 0.6603(5) 0.060(2) Uani 0.40 1 d P C 2
F3C F 1.0049(10) 1.1689(6) 0.6504(4) 0.0549(19) Uani 0.40 1 d P C 2
F2C F 0.9675(11) 1.1735(9) 0.5417(5) 0.059(3) Uani 0.40 1 d P C 2
F1C F 1.1845(10) 1.2484(7) 0.5509(5) 0.065(2) Uani 0.40 1 d P C 2
C52A C 0.3490(17) -0.6348(16) -0.0282(10) 0.080(5) Uani 0.48 1 d PU D 1
H52A H 0.3694 -0.6710 0.0056 0.120 Uiso 0.48 1 calc PR D 1
H52B H 0.3984 -0.5658 -0.0118 0.120 Uiso 0.48 1 calc PR D 1
H52C H 0.3766 -0.6725 -0.0726 0.120 Uiso 0.48 1 calc PR D 1
C53A C 0.2004(15) -0.6273(13) -0.0374(9) 0.060(4) Uani 0.48 1 d PU D 1
H53A H 0.1501 -0.6968 -0.0553 0.072 Uiso 0.48 1 calc PR D 1
H53B H 0.1712 -0.5922 0.0077 0.072 Uiso 0.48 1 calc PR D 1
O3A O 0.1707(12) -0.5693(12) -0.0863(7) 0.058(3) Uani 0.48 1 d PU D 1
C54A C 0.0296(13) -0.5632(13) -0.1001(8) 0.070(4) Uani 0.48 1 d PU D 1
H54A H -0.0053 -0.5255 -0.0572 0.084 Uiso 0.48 1 calc PR D 1
H54B H -0.0203 -0.6329 -0.1177 0.084 Uiso 0.48 1 calc PR D 1
C55A C 0.010(4) -0.506(3) -0.155(2) 0.136(13) Uani 0.48 1 d PU D 1
H55A H -0.0864 -0.4994 -0.1646 0.205 Uiso 0.48 1 calc PR D 1
H55B H 0.0418 -0.5453 -0.1980 0.205 Uiso 0.48 1 calc PR D 1
H55C H 0.0612 -0.4380 -0.1378 0.205 Uiso 0.48 1 calc PR D 1
C52C C 0.3357(17) -0.5657(15) 0.0450(10) 0.107(5) Uani 0.52 1 d PU E 2
H52D H 0.3884 -0.6125 0.0617 0.160 Uiso 0.52 1 calc PR E 2
H52E H 0.2626 -0.5474 0.0733 0.160 Uiso 0.52 1 calc PR E 2
H52F H 0.3946 -0.5036 0.0483 0.160 Uiso 0.52 1 calc PR E 2
C53C C 0.279(3) -0.6154(17) -0.0264(14) 0.104(6) Uani 0.52 1 d PU E 2
H53C H 0.2201 -0.6786 -0.0296 0.125 Uiso 0.52 1 calc PR E 2
H53D H 0.3525 -0.6352 -0.0547 0.125 Uiso 0.52 1 calc PR E 2
O3C O 0.1986(18) -0.5470(11) -0.0539(8) 0.095(4) Uani 0.52 1 d PU E 2
C54C C 0.116(3) -0.5932(14) -0.1271(13) 0.133(8) Uani 0.52 1 d PU E 2
H54C H 0.1779 -0.6204 -0.1611 0.160 Uiso 0.52 1 calc PR E 2
H54D H 0.0501 -0.6508 -0.1269 0.160 Uiso 0.52 1 calc PR E 2
C55C C 0.042(3) -0.516(2) -0.1483(11) 0.100(6) Uani 0.52 1 d PU E 2
H55D H -0.0106 -0.5479 -0.1936 0.150 Uiso 0.52 1 calc PR E 2
H55E H 0.1075 -0.4602 -0.1509 0.150 Uiso 0.52 1 calc PR E 2
H55F H -0.0181 -0.4877 -0.1143 0.150 Uiso 0.52 1 calc PR E 2

loop_
_atom_site_aniso_label
_atom_site_aniso_U_11
_atom_site_aniso_U_22
_atom_site_aniso_U_33
_atom_site_aniso_U_23
_atom_site_aniso_U_13
_atom_site_aniso_U_12
Ru1 0.01816(16) 0.02249(18) 0.02345(16) 0.00022(12) 0.00389(10) 0.00391(11)
Cl1 0.0247(4) 0.0321(5) 0.0299(4) 0.0044(4) 0.0087(3) 0.0037(3)
P1 0.0211(4) 0.0237(5) 0.0210(4) 0.0002(4) 0.0049(3) 0.0032(3)
P2 0.0228(4) 0.0252(5) 0.0363(5) -0.0059(4) -0.0005(4) 0.0048(4)
O1 0.0409(16) 0.0338(16) 0.0364(15) 0.0103(12) 0.0056(12) 0.0068(12)
O2 0.0269(14) 0.0422(17) 0.0387(16) 0.0091(13) 0.0080(11) 0.0122(12)
N1 0.0207(14) 0.0249(16) 0.0280(16) -0.0050(13) 0.0018(12) 0.0010(12)
N2 0.0282(16) 0.0215(16) 0.0314(16) 0.0033(13) -0.0006(12) 0.0062(12)
N3 0.0209(14) 0.0238(15) 0.0207(14) -0.0013(12) -0.0007(11) 0.0040(12)
C1 0.036(2) 0.026(2) 0.034(2) 0.0056(16) -0.0053(16) 0.0015(16)
C2 0.048(3) 0.039(3) 0.054(3) 0.019(2) -0.006(2) 0.006(2)
C3 0.038(2) 0.047(3) 0.067(3) 0.021(2) -0.011(2) 0.010(2)
C4 0.024(2) 0.037(2) 0.060(3) 0.004(2) -0.0052(18) 0.0043(17)
C5 0.0271(19) 0.025(2) 0.038(2) -0.0018(16) -0.0014(16) 0.0069(15)
C6 0.0235(18) 0.028(2) 0.035(2) -0.0099(16) 0.0008(15) 0.0038(15)
C7 0.0190(18) 0.049(3) 0.038(2) -0.0069(19) 0.0078(16) 0.0060(17)
C8 0.026(2) 0.064(3) 0.041(2) -0.005(2) 0.0144(18) 0.003(2)
C9 0.034(2) 0.052(3) 0.028(2) -0.0024(18) 0.0133(16) -0.0018(19)
C10 0.0253(18) 0.032(2) 0.0278(19) -0.0058(16) 0.0032(14) -0.0004(15)
C11 0.0333(19) 0.032(2) 0.0181(17) -0.0021(15) 0.0044(14) 0.0018(16)
C12 0.040(2) 0.037(2) 0.0260(19) 0.0042(17) 0.0032(16) -0.0010(18)
C13 0.055(3) 0.031(2) 0.0253(19) 0.0058(17) -0.0024(18) 0.0007(19)
C14 0.039(2) 0.033(2) 0.036(2) 0.0023(18) -0.0014(17) 0.0111(18)
C15 0.0288(18) 0.0243(19) 0.0254(18) 0.0034(15) -0.0016(14) 0.0053(15)
C16A 0.019(5) 0.029(5) 0.047(9) 0.020(7) 0.001(6) 0.001(4)
C17A 0.028(4) 0.039(5) 0.072(6) 0.028(4) 0.003(4) -0.004(3)
C18A 0.031(5) 0.046(7) 0.084(7) 0.031(6) 0.001(4) -0.005(5)
C19A 0.050(5) 0.037(5) 0.048(5) 0.012(4) 0.020(4) 0.009(4)
C20A 0.046(4) 0.028(4) 0.040(4) 0.011(3) 0.010(4) 0.012(3)
C21A 0.041(5) 0.019(4) 0.026(4) 0.004(3) 0.007(3) 0.005(3)
C16B 0.032(7) 0.028(5) 0.044(9) 0.016(7) 0.011(6) 0.023(4)
C17B 0.038(5) 0.029(5) 0.041(5) 0.012(4) -0.004(4) -0.007(4)
C18B 0.037(5) 0.043(6) 0.063(6) 0.020(5) -0.008(4) -0.010(4)
C19B 0.032(5) 0.027(6) 0.078(8) 0.030(6) 0.020(5) 0.002(5)
C20B 0.081(9) 0.032(6) 0.049(7) 0.021(5) 0.043(7) 0.024(6)
C21B 0.057(8) 0.008(4) 0.037(7) 0.006(4) -0.001(6) -0.005(4)
C22B 0.025(4) 0.031(5) 0.026(5) 0.004(4) 0.002(3) 0.003(3)
C23B 0.043(4) 0.056(5) 0.030(4) -0.003(4) 0.002(3) 0.024(4)
C24B 0.054(5) 0.065(6) 0.033(4) -0.004(4) -0.006(3) 0.018(4)
C25B 0.052(5) 0.048(6) 0.026(4) 0.007(4) -0.005(4) 0.009(4)
C26B 0.026(5) 0.034(7) 0.032(8) 0.001(8) -0.014(6) 0.003(4)
C27B 0.0281(19) 0.020(7) 0.026(7) -0.011(5) -0.004(5) 0.002(4)
C22C 0.027(6) 0.024(6) 0.018(5) 0.008(4) 0.009(4) 0.005(4)
C23C 0.032(5) 0.030(5) 0.022(4) -0.001(4) 0.000(4) 0.011(4)
C24C 0.039(5) 0.031(5) 0.031(5) -0.001(4) -0.003(4) 0.008(4)
C25C 0.040(6) 0.029(6) 0.014(5) 0.008(4) -0.003(4) 0.002(4)
C26C 0.041(8) 0.023(7) 0.022(10) -0.002(8) -0.009(7) 0.001(6)
C27C 0.0281(19) 0.020(7) 0.026(7) -0.011(5) -0.004(5) 0.002(4)
C28 0.0264(18) 0.0261(19) 0.0270(18) 0.0009(15) 0.0024(14) 0.0036(15)
C29 0.065(3) 0.024(2) 0.039(2) -0.0006(18) 0.024(2) 0.008(2)
C30 0.071(4) 0.036(3) 0.078(4) -0.011(3) 0.052(3) -0.011(3)
C31 0.035(3) 0.041(3) 0.106(5) -0.018(3) 0.022(3) 0.011(2)
C32 0.041(3) 0.037(3) 0.082(4) 0.002(3) -0.011(3) 0.017(2)
C33 0.037(2) 0.035(2) 0.037(2) 0.0099(18) 0.0003(17) 0.0016(17)
C34 0.0310(19) 0.0256(19) 0.0227(17) -0.0001(15) 0.0042(14) 0.0012(15)
C35 0.037(2) 0.035(2) 0.053(3) 0.013(2) 0.0150(19) 0.0069(18)
C36 0.061(3) 0.034(2) 0.059(3) 0.024(2) 0.022(2) 0.010(2)
C37 0.056(3) 0.031(2) 0.041(2) 0.0103(19) 0.005(2) 0.016(2)
C38 0.039(2) 0.037(2) 0.037(2) 0.0029(18) 0.0017(18) 0.0138(18)
C39 0.034(2) 0.030(2) 0.0291(19) 0.0040(16) 0.0024(15) 0.0058(16)
C40 0.0243(17) 0.0225(18) 0.0249(17) 0.0004(14) 0.0076(14) 0.0017(14)
C41 0.0262(18) 0.031(2) 0.0275(18) 0.0046(16) 0.0046(14) 0.0005(15)
C42 0.0250(19) 0.038(2) 0.040(2) 0.0020(18) 0.0112(16) 0.0049(16)
C43 0.0213(18) 0.038(2) 0.039(2) -0.0021(18) -0.0014(15) 0.0059(16)
C44 0.034(2) 0.053(3) 0.035(2) 0.010(2) 0.0025(17) 0.0140(19)
C45 0.031(2) 0.036(2) 0.032(2) 0.0092(17) 0.0102(16) 0.0082(16)
C46 0.0230(17) 0.0259(19) 0.0250(17) 0.0000(14) 0.0056(13) 0.0032(14)
C47 0.036(2) 0.029(2) 0.0280(19) 0.0035(16) 0.0063(16) 0.0049(16)
C48 0.041(2) 0.029(2) 0.0277(19) -0.0004(16) 0.0071(16) 0.0095(17)
C49 0.032(2) 0.040(2) 0.0274(19) -0.0009(17) 0.0113(15) 0.0078(17)
C50 0.036(2) 0.038(2) 0.029(2) 0.0040(17) 0.0128(16) -0.0017(17)
C51 0.036(2) 0.029(2) 0.0264(19) -0.0011(16) 0.0090(15) -0.0008(16)
P3A 0.039(2) 0.038(3) 0.042(2) 0.006(2) 0.0002(16) 0.019(2)
F6A 0.062(5) 0.042(4) 0.148(10) -0.003(6) 0.057(7) 0.017(3)
F5A 0.114(6) 0.088(7) 0.049(4) -0.020(4) -0.017(4) 0.058(6)
F4A 0.037(3) 0.067(4) 0.083(4) 0.030(3) 0.014(2) 0.014(2)
F3A 0.088(4) 0.052(3) 0.061(3) 0.026(3) 0.003(3) 0.005(3)
F2A 0.036(3) 0.053(4) 0.190(10) 0.015(6) -0.029(5) 0.013(3)
F1A 0.117(6) 0.142(7) 0.099(5) 0.086(5) -0.004(5) 0.037(5)
P3C 0.027(2) 0.031(4) 0.025(2) 0.003(2) 0.0056(18) 0.010(2)
F6C 0.047(5) 0.024(6) 0.092(9) 0.018(6) 0.031(7) 0.017(4)
F5C 0.027(3) 0.029(4) 0.042(4) 0.002(3) 0.011(3) 0.015(3)
F4C 0.050(5) 0.048(5) 0.062(5) -0.005(4) -0.024(4) 0.012(4)
F3C 0.080(6) 0.042(4) 0.048(4) 0.012(3) 0.038(4) 0.009(4)
F2C 0.048(5) 0.064(6) 0.055(5) 0.006(5) 0.000(4) 0.018(4)
F1C 0.072(5) 0.058(5) 0.076(5) 0.027(4) 0.048(5) 0.004(4)
C52A 0.070(10) 0.069(11) 0.095(11) 0.029(9) -0.018(9) 0.006(8)
C53A 0.069(8) 0.045(8) 0.068(8) 0.022(6) 0.011(7) 0.005(7)
O3A 0.046(5) 0.065(9) 0.071(8) 0.032(7) 0.013(5) 0.005(5)
C54A 0.052(6) 0.078(10) 0.070(8) 0.012(7) 0.001(6) 0.003(6)
C55A 0.13(2) 0.099(19) 0.20(3) 0.088(19) -0.030(17) 0.032(16)
C52C 0.093(11) 0.126(14) 0.139(11) 0.079(11) 0.051(9) 0.039(10)
C53C 0.13(2) 0.057(10) 0.149(12) 0.048(9) 0.056(13) 0.032(12)
O3C 0.108(10) 0.041(6) 0.127(11) 0.017(7) 0.010(8) 0.002(5)
C54C 0.20(2) 0.053(9) 0.120(15) 0.015(10) -0.012(13) -0.037(11)
C55C 0.146(18) 0.094(15) 0.060(9) 0.021(9) 0.038(9) -0.010(12)

loop_
_atom_type_symbol
_atom_type_description
_atom_type_scat_dispersion_real
_atom_type_scat_dispersion_imag
_atom_type_scat_source
C C 0.0181 0.0091 'International Tables Vol C Tables 4.2.6.8 and 6.1.1.4'
H H 0.0000 0.0000 'International Tables Vol C Tables 4.2.6.8 and 6.1.1.4'
N N 0.0311 0.0180 'International Tables Vol C Tables 4.2.6.8 and 6.1.1.4'
O O 0.0492 0.0322 'International Tables Vol C Tables 4.2.6.8 and 6.1.1.4'
F F 0.0727 0.0534 'International Tables Vol C Tables 4.2.6.8 and 6.1.1.4'
P P 0.2955 0.4335 'International Tables Vol C Tables 4.2.6.8 and 6.1.1.4'
Cl Cl 0.3639 0.7018 'International Tables Vol C Tables 4.2.6.8 and 6.1.1.4'
Ru Ru 0.0552 3.2960 'International Tables Vol C Tables 4.2.6.8 and 6.1.1.4'

loop_
_geom_angle_atom_site_label_1
_geom_angle_atom_site_label_2
_geom_angle_atom_site_label_3
_geom_angle
N1 Ru1 N3 79.34(12)
N1 Ru1 N2 78.80(13)
N3 Ru1 N2 158.05(12)
N1 Ru1 P2 89.11(9)
N3 Ru1 P2 92.42(8)
N2 Ru1 P2 89.15(8)
N1 Ru1 P1 89.36(9)
N3 Ru1 P1 87.98(8)
N2 Ru1 P1 89.87(8)
P2 Ru1 P1 178.31(3)
N1 Ru1 Cl1 177.29(8)
N3 Ru1 Cl1 100.15(8)
N2 Ru1 Cl1 101.78(9)
P2 Ru1 Cl1 88.25(3)
P1 Ru1 Cl1 93.29(3)
C34 P1 C40 109.70(17)
C34 P1 C46 98.58(17)
C40 P1 C46 100.38(16)
C34 P1 Ru1 112.94(11)
C40 P1 Ru1 109.57(11)
C46 P1 Ru1 124.36(12)
C16B P2 C22C 81.2(6)
C16B P2 C28 106.2(5)
C22C P2 C28 108.6(5)
C16B P2 C22B 97.4(6)
C22C P2 C22B 16.6(4)
C28 P2 C22B 100.7(3)
C16B P2 C16A 15.6(6)
C22C P2 C16A 96.8(6)
C28 P2 C16A 101.8(5)
C22B P2 C16A 113.0(5)
C16B P2 Ru1 123.0(6)
C22C P2 Ru1 121.8(5)
C28 P2 Ru1 111.93(12)
C22B P2 Ru1 114.6(3)
C16A P2 Ru1 113.4(5)
C1 O1 H1 109.5
C15 O2 H2 109.5
C6 N1 C10 121.7(3)
C6 N1 Ru1 119.4(3)
C10 N1 Ru1 118.9(2)
C1 N2 C5 118.1(3)
C1 N2 Ru1 129.5(3)
C5 N2 Ru1 112.3(3)
C15 N3 C11 116.8(3)
C15 N3 Ru1 130.1(3)
C11 N3 Ru1 112.7(2)
O1 C1 N2 119.3(4)
O1 C1 C2 118.0(4)
N2 C1 C2 122.7(4)
C3 C2 C1 118.9(5)
C3 C2 H2A 120.5
C1 C2 H2A 120.5
C2 C3 C4 119.8(4)
C2 C3 H3A 120.1
C4 C3 H3A 120.1
C5 C4 C3 118.8(4)
C5 C4 H4A 120.6
C3 C4 H4A 120.6
N2 C5 C4 121.6(4)
N2 C5 C6 115.5(3)
C4 C5 C6 122.9(4)
N1 C6 C7 119.8(4)
N1 C6 C5 114.0(3)
C7 C6 C5 126.2(4)
C8 C7 C6 119.4(4)
C8 C7 H7A 120.3
C6 C7 H7A 120.3
C7 C8 C9 120.0(4)
C7 C8 H8A 120.0
C9 C8 H8A 120.0
C10 C9 C8 119.5(4)
C10 C9 H9A 120.2
C8 C9 H9A 120.2
N1 C10 C9 119.6(4)
N1 C10 C11 114.0(3)
C9 C10 C11 126.4(4)
C12 C11 N3 122.7(4)
C12 C11 C10 122.2(4)
N3 C11 C10 115.0(3)
C11 C12 C13 119.2(4)
C11 C12 H12A 120.4
C13 C12 H12A 120.4
C14 C13 C12 119.0(4)
C14 C13 H13A 120.5
C12 C13 H13A 120.5
C13 C14 C15 119.0(4)
C13 C14 H14A 120.5
C15 C14 H14A 120.5
N3 C15 O2 119.2(3)
N3 C15 C14 123.3(4)
O2 C15 C14 117.4(3)
C17A C16A C21A 117.2(13)
C17A C16A P2 121.3(11)
C21A C16A P2 120.7(9)
C16A C17A C18A 121.3(11)
C16A C17A H17A 119.4
C18A C17A H17A 119.4
C17A C18A C19A 121.1(10)
C17A C18A H18A 119.5
C19A C18A H18A 119.5
C20A C19A C18A 119.0(11)
C20A C19A H19A 120.5
C18A C19A H19A 120.5
C19A C20A C21A 119.9(11)
C19A C20A H20A 120.0
C21A C20A H20A 120.0
C20A C21A C16A 121.4(10)
C20A C21A H21A 119.3
C16A C21A H21A 119.3
C21B C16B C17B 116.3(15)
C21B C16B P2 118.8(13)
C17B C16B P2 124.1(10)
C18B C17B C16B 122.0(11)
C18B C17B H17B 119.0
C16B C17B H17B 119.0
C17B C18B C19B 120.2(9)
C17B C18B H18B 119.9
C19B C18B H18B 119.9
C20B C19B C18B 119.2(10)
C20B C19B H19B 120.4
C18B C19B H19B 120.4
C19B C20B C21B 119.3(11)
C19B C20B H20B 120.3
C21B C20B H20B 120.3
C16B C21B C20B 122.7(14)
C16B C21B H21B 118.7
C20B C21B H21B 118.7
C23B C22B C27B 119.3(11)
C23B C22B P2 125.1(8)
C27B C22B P2 114.0(11)
C24B C23B C22B 119.2(8)
C24B C23B H23A 120.4
C22B C23B H23A 120.4
C23B C24B C25B 121.6(8)
C23B C24B H24A 119.2
C25B C24B H24A 119.2
C24B C25B C26B 120.6(10)
C24B C25B H25A 119.7
C26B C25B H25A 119.7
C25B C26B C27B 116.8(16)
C25B C26B H26A 121.6
C27B C26B H26A 121.6
C22B C27B C26B 122.3(15)
C22B C27B H27A 118.8
C26B C27B H27A 118.8
C23C C22C C27C 119.0(16)
C23C C22C P2 121.1(11)
C27C C22C P2 119.7(15)
C24C C23C C22C 120.0(10)
C24C C23C H23B 120.0
C22C C23C H23B 120.0
C25C C24C C23C 120.5(9)
C25C C24C H24B 119.8
C23C C24C H24B 119.8
C24C C25C C26C 117.4(15)
C24C C25C H25B 121.3
C26C C25C H25B 121.3
C27C C26C C25C 126(3)
C27C C26C H26B 116.9
C25C C26C H26B 116.9
C26C C27C C22C 117(2)
C26C C27C H27B 121.7
C22C C27C H27B 121.7
C33 C28 C29 118.1(4)
C33 C28 P2 122.7(3)
C29 C28 P2 119.1(3)
C30 C29 C28 120.2(5)
C30 C29 H29A 119.9
C28 C29 H29A 119.9
C31 C30 C29 120.4(5)
C31 C30 H30A 119.8
C29 C30 H30A 119.8
C32 C31 C30 120.0(4)
C32 C31 H31A 120.0
C30 C31 H31A 120.0
C31 C32 C33 120.4(5)
C31 C32 H32A 119.8
C33 C32 H32A 119.8
C32 C33 C28 120.9(5)
C32 C33 H33A 119.6
C28 C33 H33A 119.6
C35 C34 C39 117.8(4)
C35 C34 P1 126.7(3)
C39 C34 P1 115.5(3)
C34 C35 C36 120.9(4)
C34 C35 H35A 119.6
C36 C35 H35A 119.6
C37 C36 C35 120.6(4)
C37 C36 H36A 119.7
C35 C36 H36A 119.7
C36 C37 C38 119.8(4)
C36 C37 H37A 120.1
C38 C37 H37A 120.1
C37 C38 C39 120.0(4)
C37 C38 H38A 120.0
C39 C38 H38A 120.0
C38 C39 C34 121.0(4)
C38 C39 H39A 119.5
C34 C39 H39A 119.5
C41 C40 C45 118.1(3)
C41 C40 P1 122.8(3)
C45 C40 P1 118.5(3)
C40 C41 C42 120.8(4)
C40 C41 H41A 119.6
C42 C41 H41A 119.6
C43 C42 C41 120.3(4)
C43 C42 H42A 119.9
C41 C42 H42A 119.9
C42 C43 C44 119.5(4)
C42 C43 H43A 120.2
C44 C43 H43A 120.2
C45 C44 C43 120.2(4)
C45 C44 H44A 119.9
C43 C44 H44A 119.9
C44 C45 C40 121.2(4)
C44 C45 H45A 119.4
C40 C45 H45A 119.4
C47 C46 C51 118.8(3)
C47 C46 P1 119.4(3)
C51 C46 P1 121.7(3)
C46 C47 C48 120.8(4)
C46 C47 H47A 119.6
C48 C47 H47A 119.6
C49 C48 C47 119.9(4)
C49 C48 H48A 120.0
C47 C48 H48A 120.0
C50 C49 C48 119.7(3)
C50 C49 H49A 120.1
C48 C49 H49A 120.1
C49 C50 C51 120.2(4)
C49 C50 H50A 119.9
C51 C50 H50A 119.9
C46 C51 C50 120.4(4)
C46 C51 H51A 119.8
C50 C51 H51A 119.8
F6A P3A F5A 178.2(8)
F6A P3A F1A 90.1(7)
F5A P3A F1A 90.7(6)
F6A P3A F4A 91.4(6)
F5A P3A F4A 90.2(6)
F1A P3A F4A 89.5(5)
F6A P3A F3A 91.9(7)
F5A P3A F3A 87.4(5)
F1A P3A F3A 177.4(7)
F4A P3A F3A 88.9(5)
F6A P3A F2A 90.0(7)
F5A P3A F2A 88.4(5)
F1A P3A F2A 90.0(6)
F4A P3A F2A 178.5(7)
F3A P3A F2A 91.5(6)
F1C P3C F4C 90.3(7)
F1C P3C F3C 177.8(10)
F4C P3C F3C 91.3(7)
F1C P3C F2C 91.0(7)
F4C P3C F2C 178.7(9)
F3C P3C F2C 87.4(7)
F1C P3C F6C 90.7(8)
F4C P3C F6C 88.3(7)
F3C P3C F6C 87.8(7)
F2C P3C F6C 91.9(9)
F1C P3C F5C 89.2(6)
F4C P3C F5C 91.8(7)
F3C P3C F5C 92.2(6)
F2C P3C F5C 88.1(6)
F6C P3C F5C 179.9(11)
C53A C52A H52A 109.5
C53A C52A H52B 109.5
H52A C52A H52B 109.5
C53A C52A H52C 109.5
H52A C52A H52C 109.5
H52B C52A H52C 109.5
O3A C53A C52A 109.4(15)
O3A C53A H53A 109.8
C52A C53A H53A 109.8
O3A C53A H53B 109.8
C52A C53A H53B 109.8
H53A C53A H53B 108.3
C54A O3A C53A 112.5(12)
O3A C54A C55A 108.0(18)
O3A C54A H54A 110.1
C55A C54A H54A 110.1
O3A C54A H54B 110.1
C55A C54A H54B 110.1
H54A C54A H54B 108.4
C54A C55A H55A 109.5
C54A C55A H55B 109.5
H55A C55A H55B 109.5
C54A C55A H55C 109.5
H55A C55A H55C 109.5
H55B C55A H55C 109.5
C53C C52C H52D 109.5
C53C C52C H52E 109.5
H52D C52C H52E 109.5
C53C C52C H52F 109.5
H52D C52C H52F 109.5
H52E C52C H52F 109.5
C52C C53C O3C 111.3(17)
C52C C53C H53C 109.4
O3C C53C H53C 109.4
C52C C53C H53D 109.4
O3C C53C H53D 109.4
H53C C53C H53D 108.0
C53C O3C C54C 117.8(18)
C55C C54C O3C 111.8(18)
C55C C54C H54C 109.3
O3C C54C H54C 109.2
C55C C54C H54D 109.2
O3C C54C H54D 109.3
H54C C54C H54D 107.9
C54C C55C H55D 109.5
C54C C55C H55E 109.5
H55D C55C H55E 109.5
C54C C55C H55F 109.5
H55D C55C H55F 109.5
H55E C55C H55F 109.5

loop_
_geom_bond_atom_site_label_1
_geom_bond_atom_site_label_2
_geom_bond_distance
Ru1 N1 1.974(3)
Ru1 N3 2.116(3)
Ru1 N2 2.129(3)
Ru1 P2 2.4150(10)
Ru1 P1 2.4403(9)
Ru1 Cl1 2.4926(8)
P1 C34 1.833(4)
P1 C40 1.836(4)
P1 C46 1.849(4)
P2 C16B 1.711(18)
P2 C22C 1.737(15)
P2 C28 1.832(4)
P2 C22B 1.931(11)
P2 C16A 1.969(16)
O1 C1 1.335(5)
O1 H1 0.8200
O2 C15 1.336(5)
O2 H2 0.8200
N1 C6 1.350(5)
N1 C10 1.358(5)
N2 C1 1.338(5)
N2 C5 1.372(5)
N3 C15 1.331(5)
N3 C11 1.379(5)
C1 C2 1.387(6)
C2 C3 1.362(7)
C2 H2A 0.9300
C3 C4 1.395(7)
C3 H3A 0.9300
C4 C5 1.380(6)
C4 H4A 0.9300
C5 C6 1.467(6)
C6 C7 1.385(5)
C7 C8 1.375(7)
C7 H7A 0.9300
C8 C9 1.386(7)
C8 H8A 0.9300
C9 C10 1.376(5)
C9 H9A 0.9300
C10 C11 1.476(6)
C11 C12 1.363(6)
C12 C13 1.393(6)
C12 H12A 0.9300
C13 C14 1.363(6)
C13 H13A 0.9300
C14 C15 1.397(6)
C14 H14A 0.9300
C16A C17A 1.365(16)
C16A C21A 1.433(15)
C17A C18A 1.373(15)
C17A H17A 0.9300
C18A C19A 1.404(17)
C18A H18A 0.9300
C19A C20A 1.368(14)
C19A H19A 0.9300
C20A C21A 1.377(12)
C20A H20A 0.9300
C21A H21A 0.9300
C16B C21B 1.359(16)
C16B C17B 1.40(2)
C17B C18B 1.377(13)
C17B H17B 0.9300
C18B C19B 1.389(17)
C18B H18B 0.9300
C19B C20B 1.361(18)
C19B H19B 0.9300
C20B C21B 1.414(16)
C20B H20B 0.9300
C21B H21B 0.9300
C22B C23B 1.398(12)
C22B C27B 1.39(3)
C23B C24B 1.387(11)
C23B H23A 0.9300
C24B C25B 1.400(13)
C24B H24A 0.9300
C25B C26B 1.40(2)
C25B H25A 0.9300
C26B C27B 1.43(2)
C26B H26A 0.9300
C27B H27A 0.9300
C22C C23C 1.423(16)
C22C C27C 1.42(4)
C23C C24C 1.388(14)
C23C H23B 0.9300
C24C C25C 1.354(16)
C24C H24B 0.9300
C25C C26C 1.40(3)
C25C H25B 0.9300
C26C C27C 1.32(3)
C26C H26B 0.9300
C27C H27B 0.9300
C28 C33 1.385(6)
C28 C29 1.396(6)
C29 C30 1.391(7)
C29 H29A 0.9300
C30 C31 1.362(9)
C30 H30A 0.9300
C31 C32 1.367(9)
C31 H31A 0.9300
C32 C33 1.380(6)
C32 H32A 0.9300
C33 H33A 0.9300
C34 C35 1.383(6)
C34 C39 1.404(5)
C35 C36 1.392(7)
C35 H35A 0.9300
C36 C37 1.370(7)
C36 H36A 0.9300
C37 C38 1.379(7)
C37 H37A 0.9300
C38 C39 1.387(6)
C38 H38A 0.9300
C39 H39A 0.9300
C40 C41 1.391(5)
C40 C45 1.395(6)
C41 C42 1.407(5)
C41 H41A 0.9300
C42 C43 1.376(6)
C42 H42A 0.9300
C43 C44 1.392(6)
C43 H43A 0.9300
C44 C45 1.389(6)
C44 H44A 0.9300
C45 H45A 0.9300
C46 C47 1.386(5)
C46 C51 1.387(6)
C47 C48 1.394(5)
C47 H47A 0.9300
C48 C49 1.382(6)
C48 H48A 0.9300
C49 C50 1.380(6)
C49 H49A 0.9300
C50 C51 1.397(5)
C50 H50A 0.9300
C51 H51A 0.9300
P3A F6A 1.576(10)
P3A F5A 1.579(8)
P3A F1A 1.582(10)
P3A F4A 1.589(8)
P3A F3A 1.590(9)
P3A F2A 1.594(9)
P3C F1C 1.561(11)
P3C F4C 1.575(11)
P3C F3C 1.582(11)
P3C F2C 1.589(13)
P3C F6C 1.591(14)
P3C F5C 1.605(11)
C52A C53A 1.47(2)
C52A H52A 0.9600
C52A H52B 0.9600
C52A H52C 0.9600
C53A O3A 1.447(19)
C53A H53A 0.9700
C53A H53B 0.9700
O3A C54A 1.398(17)
C54A C55A 1.53(3)
C54A H54A 0.9700
C54A H54B 0.9700
C55A H55A 0.9600
C55A H55B 0.9600
C55A H55C 0.9600
C52C C53C 1.42(3)
C52C H52D 0.9600
C52C H52E 0.9600
C52C H52F 0.9600
C53C O3C 1.45(3)
C53C H53C 0.9700
C53C H53D 0.9700
O3C C54C 1.53(2)
C54C C55C 1.45(3)
C54C H54C 0.9700
C54C H54D 0.9700
C55C H55D 0.9600
C55C H55E 0.9600
C55C H55F 0.9600
